data_7123533
loop_
_publ_author_name
'Li, Mengke'
'Cai, Xinyi'
'Qiao, Zhenyang'
'Liu, Kunkun'
'Xie, Wentao'
'Wang, Liangying'
'Zheng, Nan'
'Su, Shi-Jian'

_publ_section_title
;
 Achieving high-efficiency purely organic room-temperature phosphorescence
 from boronic ester substitution of phenoxathiine
;
_journal_name_full 'Chemical Communications'
_journal_paper_doi 10.1039/C9CC02648G
_journal_year 2019
_chemical_formula_moiety 'C18 H19 B O3 S'
_chemical_formula_sum 'C18 H19 B O3 S'
_chemical_formula_weight 326.20
_space_group_crystal_system triclinic
_space_group_IT_number 2
_space_group_name_Hall '-P 1'
_space_group_name_H-M_alt 'P -1'
_symmetry_space_group_name_Hall '-P 1'
_symmetry_space_group_name_H-M 'P -1'
_atom_sites_solution_hydrogens geom
_atom_sites_solution_primary dual
_audit_creation_date 2018-06-26
_audit_creation_method
;
Olex2 1.2
(compiled 2018.05.29 svn.r3508 for OlexSys, GUI svn.r5506)
;
_audit_update_record
;
2018-11-08 deposited with the CCDC.    2019-05-22 downloaded from the CCDC.
;
_cell_angle_alpha 111.0150(10)
_cell_angle_beta 97.9910(10)
_cell_angle_gamma 97.2810(10)
_cell_formula_units_Z 6
_cell_length_a 13.1723(2)
_cell_length_b 13.1966(2)
_cell_length_c 15.79210(10)
_cell_measurement_reflns_used 19086
_cell_measurement_temperature 100.1(9)
_cell_measurement_theta_max 73.3750
_cell_measurement_theta_min 3.0890
_cell_volume 2490.93(6)
_computing_cell_refinement 'CrysAlisPro 1.171.39.44a (Rigaku OD, 2018)'
_computing_data_collection 'CrysAlisPro 1.171.39.44a (Rigaku OD, 2018)'
_computing_data_reduction 'CrysAlisPro 1.171.39.44a (Rigaku OD, 2018)'
_computing_molecular_graphics 'Olex2 (Dolomanov et al., 2009)'
_computing_publication_material 'Olex2 (Dolomanov et al., 2009)'
_computing_structure_refinement 'ShelXL (Sheldrick, 2015)'
_computing_structure_solution 'ShelXT (Sheldrick, 2015)'
_diffrn_ambient_environment N~2~
_diffrn_ambient_temperature 100.1(9)
_diffrn_detector 'CCD plate'
_diffrn_measured_fraction_theta_full 0.982
_diffrn_measured_fraction_theta_max 0.982
_diffrn_measurement_details
;
List of Runs (angles in degrees, time in seconds):

  # Type    Start    End  Width  t~exp~   \w     \q     \k     \f   Frames
#--------------------------------------------------------------------------
  1  \w    -87.00  13.00   0.50    0.50    --    0.00 -57.00  60.00  200
  2  \w    -88.00  12.00   0.50    0.50    --    0.00 -72.00   0.00  200
  3  \w     18.00  45.00   0.50    0.50    --    5.00  38.00-150.00   54
  4  \w    -67.00  18.00   0.50    0.50    --    5.00 -38.00-120.00  170
  5  \w     -9.00  26.00   0.50    0.50    --    5.00  72.00  60.00   70
  6  \w   -137.00 -85.00   0.50    0.50    --  -98.80 -19.00 -90.00  104
  7  \w   -188.00-150.00   0.50    0.50    --  -98.80 -19.00 -90.00   76
  8  \w   -112.00 -50.00   0.50    0.50    --  -98.80  72.00 -30.00  124
  9  \w   -113.00 -48.00   0.50    0.50    --  -98.80  72.00 -90.00  130
 10  \w   -113.00 -61.00   0.50    0.50    --  -98.80  38.00  60.00  104
 11  \w   -111.00 -33.00   0.50    0.50    --  -98.80  72.00 -60.00  156
 12  \w   -107.00 -81.00   0.50    0.50    --  -98.80  72.00  30.00   52
 13  \w    -72.00 -22.00   0.50    0.50    --  -98.80  72.00  30.00  100
 14  \w    -40.00 -10.00   0.50    0.50    --  -98.80  72.00   0.00   60
 15  \w   -178.00-135.00   0.50    0.50    --  -98.80 -19.00-150.00   86
 16  \w   -113.00  -9.00   0.50    0.50    --  -98.80  19.00 -60.00  208
 17  \w    -85.00 -59.00   0.50    0.50    --  -98.80  72.00-120.00   52
 18  \w   -112.00 -10.00   0.50    0.50    --  -98.80  57.00 150.00  204
 19  \w   -187.00-132.00   0.50    0.50    --  -98.80 -19.00 -60.00  110
 20  \w   -116.00 -89.00   0.50    0.50    --  -98.80 -19.00 -60.00   54
 21  \w    -95.00 -64.00   0.50    0.50    --  -98.80  72.00-150.00   62
 22  \w   -102.00 -57.00   0.50    0.50    --  -98.80  72.00  60.00   90
 23  \w    -99.00 -70.00   0.50    0.50    --  -98.80  72.00-180.00   58
 24  \w    -65.00 -34.00   0.50    0.50    --  -98.80  72.00-180.00   62
 25  \w   -108.00 -81.00   0.50    0.50    --  -98.80  72.00  90.00   54
 26  \w   -107.00 -76.00   0.50    0.50    --  -98.80  72.00 120.00   62
 27  \w   -170.00-144.00   0.50    0.50    --  -98.80 -19.00-120.00   52
 28  \w   -113.00 -88.00   0.50    0.50    --  -98.80  72.00   0.00   50
 29  \w    -39.00 -14.00   0.50    0.50    --  -98.80  72.00 -30.00   50
 30  \w   -105.00 -11.00   0.50    0.50    --  -98.80  72.00 156.21  188
;
_diffrn_measurement_device 'four-circle diffractometer'
_diffrn_measurement_device_type 'XtaLAB AFC12 (RCD3): Kappa single'
_diffrn_measurement_method '\w scans'
_diffrn_orient_matrix_type 'CrysAlisPro convention (1999,Acta A55,543-557)'
_diffrn_orient_matrix_UB_11 -0.0370906000
_diffrn_orient_matrix_UB_12 -0.1226080000
_diffrn_orient_matrix_UB_13 -0.0175897000
_diffrn_orient_matrix_UB_21 0.0404329000
_diffrn_orient_matrix_UB_22 -0.0345662000
_diffrn_orient_matrix_UB_23 -0.0912858000
_diffrn_orient_matrix_UB_31 0.1070780000
_diffrn_orient_matrix_UB_32 -0.0020702000
_diffrn_orient_matrix_UB_33 0.0522493000
_diffrn_radiation_monochromator mirror
_diffrn_radiation_probe x-ray
_diffrn_radiation_type CuK\a
_diffrn_radiation_wavelength 1.54184
_diffrn_reflns_av_R_equivalents 0.0326
_diffrn_reflns_av_unetI/netI 0.0326
_diffrn_reflns_Laue_measured_fraction_full 0.982
_diffrn_reflns_Laue_measured_fraction_max 0.982
_diffrn_reflns_limit_h_max 15
_diffrn_reflns_limit_h_min -11
_diffrn_reflns_limit_k_max 15
_diffrn_reflns_limit_k_min -15
_diffrn_reflns_limit_l_max 18
_diffrn_reflns_limit_l_min -18
_diffrn_reflns_number 23655
_diffrn_reflns_point_group_measured_fraction_full 0.982
_diffrn_reflns_point_group_measured_fraction_max 0.982
_diffrn_reflns_theta_full 67.078
_diffrn_reflns_theta_max 67.078
_diffrn_reflns_theta_min 3.059
_diffrn_source 'Rotating-anode X-ray tube (dual wavelength)'
_diffrn_source_type 'Rigaku (Cu) X-ray DW Source'
_exptl_absorpt_coefficient_mu 1.820
_exptl_absorpt_correction_T_max 1.00000
_exptl_absorpt_correction_T_min 0.61667
_exptl_absorpt_correction_type multi-scan
_exptl_absorpt_process_details
;
CrysAlisPro 1.171.39.44a (Rigaku Oxford Diffraction, 2018)
Empirical absorption correction using spherical harmonics,
 implemented in SCALE3 ABSPACK scaling algorithm.
;
_exptl_crystal_colour 'clear light colourless'
_exptl_crystal_colour_lustre clear
_exptl_crystal_colour_modifier light
_exptl_crystal_colour_primary colourless
_exptl_crystal_density_diffrn 1.305
_exptl_crystal_description needle
_exptl_crystal_F_000 1032
_exptl_crystal_size_max 0.05
_exptl_crystal_size_mid 0.03
_exptl_crystal_size_min 0.02
_refine_diff_density_max 0.246
_refine_diff_density_min -0.291
_refine_diff_density_rms 0.048
_refine_ls_extinction_method none
_refine_ls_goodness_of_fit_ref 1.044
_refine_ls_hydrogen_treatment constr
_refine_ls_matrix_type full
_refine_ls_number_parameters 634
_refine_ls_number_reflns 8728
_refine_ls_number_restraints 0
_refine_ls_restrained_S_all 1.044
_refine_ls_R_factor_all 0.0348
_refine_ls_R_factor_gt 0.0335
_refine_ls_shift/su_max 0.001
_refine_ls_shift/su_mean 0.000
_refine_ls_structure_factor_coef Fsqd
_refine_ls_weighting_details 'w=1/[\s^2^(Fo^2^)+(0.0376P)^2^+1.3558P] where P=(Fo^2^+2Fc^2^)/3'
_refine_ls_weighting_scheme calc
_refine_ls_wR_factor_gt 0.0876
_refine_ls_wR_factor_ref 0.0885
_reflns_Friedel_coverage 0.000
_reflns_number_gt 8284
_reflns_number_total 8728
_reflns_threshold_expression 'I > 2\s(I)'
_cod_data_source_file c9cc02648g2.cif
_cod_data_source_block i-pxt-bpin
_cod_database_code 7123533
_shelx_shelxl_version_number 2016/6
_shelx_space_group_comment
;
The symmetry employed for this shelxl refinement is uniquely defined
by the following loop, which should always be used as a source of
symmetry information in preference to the above space-group names.
They are only intended as comments.
;
_shelx_estimated_absorpt_t_max 0.965
_shelx_estimated_absorpt_t_min 0.915
_reflns_odcompleteness_completeness 98.22
_reflns_odcompleteness_iscentric 1
_reflns_odcompleteness_theta 66.97
_olex2_refinement_description
;
1. Fixed Uiso
 At 1.2 times of:
  All C(H) groups
 At 1.5 times of:
  All C(H,H,H) groups
2.a Aromatic/amide H refined with riding coordinates:
 C00E(H00E), C00I(H00I), C00M(H00M), C00R(H00R), C00T(H00T), C00U(H00U),
 C00W(H00W), C010(H010), C011(H011), C012(H012), C014(H014), C015(H015),
 C018(H018), C019(H019), C01B(H01B), C01D(H01D), C01E(H01), C01H(H1AA),
 C01M(H5AA), C01N(H01N), C01Q(H01Q)
2.b Idealised Me refined as rotating group:
 C017(H01P,H01R,H01S), C01F(H0AA,H,HA), C01I(H2AA,HB,HC), C01J(H01T,H01U,H01V),
  C01K(H3AA,HD,HE), C01L(H4AA,HF,HG), C01O(H01W,H01X,H01Y), C01P(H01Z,HH,HI),
 C01R(H01A,H01C,H01E), C01S(H01F,H01G,H01H), C01U(H01I,H01J,H01K), C01W(H01L,
 H01M,H01O)
;
_olex2_submission_special_instructions 'No special instructions were received'
_oxdiff_exptl_absorpt_empirical_details
;
Empirical correction (ABSPACK) includes:
- Absorption correction using spherical harmonics
- Frame scaling
;
_oxdiff_exptl_absorpt_empirical_full_max 1.864
_oxdiff_exptl_absorpt_empirical_full_min 0.699

loop_
_space_group_symop_operation_xyz
'x, y, z'
'-x, -y, -z'

loop_
_atom_site_label
_atom_site_type_symbol
_atom_site_fract_x
_atom_site_fract_y
_atom_site_fract_z
_atom_site_U_iso_or_equiv
_atom_site_adp_type
_atom_site_occupancy
_atom_site_site_symmetry_order
_atom_site_calc_flag
_atom_site_refinement_flags_posn
S01 S 0.42809(3) 0.58813(3) -0.02787(2) 0.01836(9) Uani 1 1 d .
S02 S 0.86224(3) 0.89281(3) 0.47724(2) 0.01961(9) Uani 1 1 d .
S03 S 0.82749(3) 0.88780(3) 0.69706(3) 0.02279(9) Uani 1 1 d .
O004 O 1.22613(8) 0.85483(8) 0.69012(7) 0.0197(2) Uani 1 1 d .
O005 O 0.44952(8) 0.83104(8) 0.47496(7) 0.0211(2) Uani 1 1 d .
O006 O 1.23530(8) 0.67173(8) 0.62091(7) 0.0207(2) Uani 1 1 d .
O007 O 0.42089(8) 0.65671(8) 0.36233(7) 0.0208(2) Uani 1 1 d .
O008 O 0.05412(8) 0.84201(9) 0.12240(7) 0.0229(2) Uani 1 1 d .
O009 O 0.52882(8) 0.83235(8) 0.03671(7) 0.0211(2) Uani 1 1 d .
O00A O 0.05831(8) 0.65710(9) 0.07663(7) 0.0224(2) Uani 1 1 d .
O00B O 0.79147(8) 0.63922(9) 0.36938(8) 0.0251(2) Uani 1 1 d .
O00C O 0.83994(9) 0.63780(9) 0.63098(7) 0.0263(2) Uani 1 1 d .
C00D C 0.42501(11) 0.81103(12) 0.04240(9) 0.0172(3) Uani 1 1 d .
C00E C 1.02613(11) 0.81344(12) 0.54159(10) 0.0179(3) Uani 1 1 d .
H00E H 1.053758 0.887072 0.579075 0.022 Uiso 1 1 calc R
C00F C 0.36865(11) 0.70402(12) 0.01474(9) 0.0162(3) Uani 1 1 d .
C00G C 0.74898(11) 0.70689(12) 0.33062(10) 0.0189(3) Uani 1 1 d .
C00H C 0.77446(11) 0.82158(12) 0.37029(10) 0.0174(3) Uani 1 1 d .
C00I C 0.64690(12) 0.79244(12) 0.56969(10) 0.0198(3) Uani 1 1 d .
H00I H 0.634950 0.864344 0.586258 0.024 Uiso 1 1 calc R
C00J C 1.08125(11) 0.73146(12) 0.54764(10) 0.0184(3) Uani 1 1 d .
C00K C 0.73561(12) 0.77348(12) 0.61584(10) 0.0193(3) Uani 1 1 d .
C00L C 0.89544(11) 0.70706(13) 0.71838(10) 0.0207(3) Uani 1 1 d .
C00M C 0.65483(12) 0.82690(13) 0.24217(10) 0.0229(3) Uani 1 1 d .
H00M H 0.623008 0.867394 0.212374 0.028 Uiso 1 1 calc R
C00N C 1.32347(11) 0.84126(12) 0.73846(10) 0.0183(3) Uani 1 1 d .
C00O C 0.57508(12) 0.70658(12) 0.49908(10) 0.0194(3) Uani 1 1 d .
C00P C 0.56368(11) 0.75903(12) -0.03652(10) 0.0190(3) Uani 1 1 d .
C00Q C 0.89705(11) 0.82011(13) 0.75684(10) 0.0201(3) Uani 1 1 d .
C00R C 0.72766(12) 0.88166(13) 0.32434(10) 0.0204(3) Uani 1 1 d .
H00R H 0.745234 0.958466 0.348730 0.024 Uiso 1 1 calc R
C00S C 0.88959(11) 0.67595(12) 0.42574(10) 0.0197(3) Uani 1 1 d .
C00T C 1.03975(12) 0.62169(12) 0.48785(10) 0.0205(3) Uani 1 1 d .
H00T H 1.076805 0.566461 0.488680 0.025 Uiso 1 1 calc R
C00U C 0.94462(12) 0.59413(12) 0.42764(10) 0.0220(3) Uani 1 1 d .
H00U H 0.917823 0.520862 0.388612 0.026 Uiso 1 1 calc R
C00V C 0.33028(12) 0.70451(12) 0.34257(10) 0.0201(3) Uani 1 1 d .
C00W C 0.37962(12) 0.90185(12) 0.08056(10) 0.0201(3) Uani 1 1 d .
H00W H 0.417348 0.972976 0.097374 0.024 Uiso 1 1 calc R
C00X C 0.21910(11) 0.77981(12) 0.06674(9) 0.0178(3) Uani 1 1 d .
C00Y C 0.52527(11) 0.64558(12) -0.07333(10) 0.0184(3) Uani 1 1 d .
C00Z C 0.75178(12) 0.66506(12) 0.59236(10) 0.0202(3) Uani 1 1 d .
C010 C 0.56591(12) 0.57758(13) -0.14559(11) 0.0225(3) Uani 1 1 d .
H010 H 0.540283 0.501754 -0.171512 0.027 Uiso 1 1 calc R
C011 C 0.27799(12) 0.88630(12) 0.09356(10) 0.0199(3) Uani 1 1 d .
H011 H 0.248333 0.947458 0.120499 0.024 Uiso 1 1 calc R
C012 C 0.62929(12) 0.71249(13) 0.20433(10) 0.0235(3) Uani 1 1 d .
H012 H 0.580239 0.676252 0.149510 0.028 Uiso 1 1 calc R
C013 C 0.37070(12) 0.83119(12) 0.40019(10) 0.0196(3) Uani 1 1 d .
C014 C 0.59325(12) 0.59852(12) 0.47850(10) 0.0220(3) Uani 1 1 d .
H014 H 0.545776 0.539637 0.432794 0.026 Uiso 1 1 calc R
C015 C 0.68012(12) 0.57793(12) 0.52470(11) 0.0234(3) Uani 1 1 d .
H015 H 0.690513 0.505733 0.510434 0.028 Uiso 1 1 calc R
C016 C 0.93058(11) 0.78687(12) 0.48046(10) 0.0177(3) Uani 1 1 d .
C017 C 1.41207(12) 0.88633(13) 0.70146(11) 0.0236(3) Uani 1 1 d .
H01P H 1.403098 0.844466 0.636233 0.035 Uiso 1 1 calc GR
H01R H 1.477615 0.880368 0.732705 0.035 Uiso 1 1 calc GR
H01S H 1.411349 0.962546 0.712118 0.035 Uiso 1 1 calc GR
C018 C 0.95780(12) 0.88277(14) 0.84478(11) 0.0244(3) Uani 1 1 d .
H018 H 0.958442 0.958202 0.871621 0.029 Uiso 1 1 calc R
C019 C 0.67711(12) 0.65242(13) 0.24848(11) 0.0224(3) Uani 1 1 d .
H019 H 0.660978 0.575554 0.222994 0.027 Uiso 1 1 calc R
C01A C -0.03384(12) 0.79467(13) 0.15320(12) 0.0260(3) Uani 1 1 d .
C01B C 0.64178(12) 0.80457(13) -0.06950(11) 0.0243(3) Uani 1 1 d .
H01B H 0.666714 0.880512 -0.044388 0.029 Uiso 1 1 calc R
C01C C 1.30836(12) 0.71331(12) 0.70997(10) 0.0197(3) Uani 1 1 d .
C01D C 0.26610(11) 0.68960(12) 0.02636(9) 0.0176(3) Uani 1 1 d .
H01D H 0.227643 0.618292 0.006852 0.021 Uiso 1 1 calc R
C01E C 1.01707(13) 0.83309(15) 0.89218(11) 0.0289(4) Uani 1 1 d .
H01 H 1.058555 0.875382 0.950132 0.035 Uiso 1 1 calc R
C01F C 0.24250(12) 0.65414(14) 0.37658(11) 0.0265(3) Uani 1 1 d .
H0AA H 0.229660 0.575062 0.346127 0.040 Uiso 1 1 calc GR
H H 0.180322 0.680946 0.362896 0.040 Uiso 1 1 calc GR
HA H 0.261953 0.674535 0.442232 0.040 Uiso 1 1 calc GR
C01G C -0.04586(12) 0.66705(13) 0.09747(11) 0.0228(3) Uani 1 1 d .
C01H C 0.95328(12) 0.65714(14) 0.76644(11) 0.0252(3) Uani 1 1 d .
H1AA H 0.951143 0.581339 0.740648 0.030 Uiso 1 1 calc R
C01I C 0.30169(14) 0.67397(14) 0.23884(11) 0.0287(4) Uani 1 1 d .
H2AA H 0.362583 0.693305 0.216660 0.043 Uiso 1 1 calc GR
HB H 0.249127 0.713415 0.225783 0.043 Uiso 1 1 calc GR
HC H 0.275280 0.595859 0.208484 0.043 Uiso 1 1 calc GR
C01J C 1.25426(14) 0.67185(13) 0.77364(11) 0.0278(4) Uani 1 1 d .
H01T H 1.191796 0.701567 0.781567 0.042 Uiso 1 1 calc GR
H01U H 1.300243 0.695261 0.832719 0.042 Uiso 1 1 calc GR
H01V H 1.236578 0.592553 0.746813 0.042 Uiso 1 1 calc GR
C01K C 0.42741(13) 0.89106(14) 0.34887(12) 0.0276(3) Uani 1 1 d .
H3AA H 0.462768 0.963413 0.391595 0.041 Uiso 1 1 calc GR
HD H 0.377792 0.897701 0.301430 0.041 Uiso 1 1 calc GR
HE H 0.477450 0.849835 0.321218 0.041 Uiso 1 1 calc GR
C01L C 0.29026(13) 0.89473(13) 0.44327(11) 0.0253(3) Uani 1 1 d .
H4AA H 0.260518 0.861088 0.481210 0.038 Uiso 1 1 calc GR
HF H 0.236103 0.893343 0.395197 0.038 Uiso 1 1 calc GR
HG H 0.323288 0.969936 0.480627 0.038 Uiso 1 1 calc GR
C01M C 1.01445(13) 0.72042(15) 0.85317(11) 0.0285(4) Uani 1 1 d .
H5AA H 1.053841 0.687001 0.885211 0.034 Uiso 1 1 calc R
C01N C 0.68283(13) 0.73611(14) -0.14047(12) 0.0284(4) Uani 1 1 d .
H01N H 0.736121 0.766142 -0.162375 0.034 Uiso 1 1 calc R
C01O C 1.33378(13) 0.90652(13) 0.84126(10) 0.0253(3) Uani 1 1 d .
H01W H 1.342042 0.983984 0.852968 0.038 Uiso 1 1 calc GR
H01X H 1.393675 0.893180 0.874917 0.038 Uiso 1 1 calc GR
H01Y H 1.272161 0.883704 0.860950 0.038 Uiso 1 1 calc GR
C01P C 1.40688(13) 0.66633(14) 0.69673(11) 0.0280(4) Uani 1 1 d .
H01Z H 1.391778 0.588429 0.683326 0.042 Uiso 1 1 calc GR
HH H 1.459292 0.702475 0.752267 0.042 Uiso 1 1 calc GR
HI H 1.431947 0.678336 0.646195 0.042 Uiso 1 1 calc GR
C01Q C 0.64448(13) 0.62312(14) -0.17867(11) 0.0277(4) Uani 1 1 d .
H01Q H 0.671548 0.577676 -0.226683 0.033 Uiso 1 1 calc R
C01R C -0.12227(13) 0.62312(14) 0.00516(12) 0.0296(4) Uani 1 1 d .
H01A H -0.106730 0.668813 -0.028691 0.044 Uiso 1 1 calc GR
H01C H -0.192187 0.624177 0.015835 0.044 Uiso 1 1 calc GR
H01E H -0.116118 0.548650 -0.029930 0.044 Uiso 1 1 calc GR
C01S C -0.06947(14) 0.59444(14) 0.15110(12) 0.0310(4) Uani 1 1 d .
H01F H -0.072173 0.518546 0.112670 0.046 Uiso 1 1 calc GR
H01G H -0.135529 0.602701 0.169192 0.046 Uiso 1 1 calc GR
H01H H -0.015601 0.616222 0.205296 0.046 Uiso 1 1 calc GR
B01T B 0.48077(13) 0.73112(14) 0.44461(11) 0.0191(3) Uani 1 1 d .
C01U C 0.00051(15) 0.82903(16) 0.25725(12) 0.0370(4) Uani 1 1 d .
H01I H 0.060329 0.798094 0.269619 0.055 Uiso 1 1 calc GR
H01J H -0.055442 0.802447 0.281462 0.055 Uiso 1 1 calc GR
H01K H 0.018314 0.908217 0.286274 0.055 Uiso 1 1 calc GR
B01V B 0.10817(13) 0.75969(14) 0.08785(11) 0.0193(3) Uani 1 1 d .
C01W C -0.12732(14) 0.84341(16) 0.13114(16) 0.0402(5) Uani 1 1 d .
H01L H -0.114532 0.920797 0.169357 0.060 Uiso 1 1 calc GR
H01M H -0.188094 0.806377 0.142909 0.060 Uiso 1 1 calc GR
H01O H -0.138600 0.833962 0.067158 0.060 Uiso 1 1 calc GR
B01X B 1.18278(13) 0.75488(14) 0.62037(11) 0.0180(3) Uani 1 1 d .

loop_
_atom_site_aniso_label
_atom_site_aniso_U_11
_atom_site_aniso_U_22
_atom_site_aniso_U_33
_atom_site_aniso_U_23
_atom_site_aniso_U_13
_atom_site_aniso_U_12
S01 0.01790(18) 0.01709(17) 0.01990(18) 0.00609(14) 0.00469(14) 0.00465(13)
S02 0.02002(19) 0.01793(18) 0.01863(18) 0.00500(14) -0.00018(14) 0.00620(14)
S03 0.0243(2) 0.01911(18) 0.02156(19) 0.00639(15) -0.00180(15) 0.00330(14)
O004 0.0189(5) 0.0182(5) 0.0198(5) 0.0053(4) 0.0001(4) 0.0053(4)
O005 0.0211(5) 0.0216(5) 0.0195(5) 0.0063(4) 0.0011(4) 0.0083(4)
O006 0.0230(5) 0.0188(5) 0.0158(5) 0.0040(4) -0.0042(4) 0.0050(4)
O007 0.0207(5) 0.0222(5) 0.0189(5) 0.0061(4) 0.0018(4) 0.0094(4)
O008 0.0184(5) 0.0238(5) 0.0290(6) 0.0103(5) 0.0113(4) 0.0051(4)
O009 0.0154(5) 0.0212(5) 0.0210(5) 0.0016(4) 0.0052(4) 0.0008(4)
O00A 0.0163(5) 0.0234(5) 0.0278(6) 0.0087(4) 0.0082(4) 0.0045(4)
O00B 0.0211(6) 0.0204(5) 0.0302(6) 0.0118(5) -0.0074(5) -0.0012(4)
O00C 0.0258(6) 0.0241(6) 0.0236(6) 0.0039(5) -0.0038(5) 0.0117(4)
C00D 0.0143(7) 0.0229(7) 0.0133(6) 0.0061(6) 0.0023(5) 0.0024(6)
C00E 0.0184(7) 0.0180(7) 0.0165(7) 0.0061(6) 0.0030(6) 0.0024(5)
C00F 0.0176(7) 0.0190(7) 0.0122(6) 0.0060(5) 0.0018(5) 0.0056(5)
C00G 0.0149(7) 0.0232(7) 0.0208(7) 0.0104(6) 0.0036(6) 0.0050(6)
C00H 0.0140(7) 0.0225(7) 0.0157(7) 0.0062(6) 0.0045(5) 0.0050(5)
C00I 0.0222(8) 0.0185(7) 0.0208(7) 0.0083(6) 0.0062(6) 0.0074(6)
C00J 0.0191(7) 0.0201(7) 0.0174(7) 0.0086(6) 0.0040(6) 0.0036(6)
C00K 0.0192(7) 0.0210(7) 0.0172(7) 0.0066(6) 0.0037(6) 0.0039(6)
C00L 0.0169(7) 0.0271(8) 0.0178(7) 0.0081(6) 0.0039(6) 0.0045(6)
C00M 0.0219(8) 0.0307(8) 0.0199(7) 0.0121(6) 0.0041(6) 0.0108(6)
C00N 0.0175(7) 0.0197(7) 0.0157(7) 0.0059(6) -0.0003(6) 0.0034(6)
C00O 0.0201(7) 0.0208(7) 0.0183(7) 0.0073(6) 0.0054(6) 0.0063(6)
C00P 0.0158(7) 0.0240(8) 0.0164(7) 0.0058(6) 0.0034(6) 0.0062(6)
C00Q 0.0171(7) 0.0268(8) 0.0190(7) 0.0105(6) 0.0064(6) 0.0052(6)
C00R 0.0202(7) 0.0234(8) 0.0191(7) 0.0080(6) 0.0057(6) 0.0081(6)
C00S 0.0177(7) 0.0219(7) 0.0193(7) 0.0097(6) 0.0002(6) 0.0019(6)
C00T 0.0211(8) 0.0201(7) 0.0222(7) 0.0100(6) 0.0030(6) 0.0060(6)
C00U 0.0246(8) 0.0163(7) 0.0219(7) 0.0064(6) -0.0005(6) 0.0011(6)
C00V 0.0192(7) 0.0242(8) 0.0185(7) 0.0086(6) 0.0027(6) 0.0099(6)
C00W 0.0222(8) 0.0177(7) 0.0172(7) 0.0040(6) 0.0028(6) 0.0015(6)
C00X 0.0182(7) 0.0226(7) 0.0137(7) 0.0079(6) 0.0028(5) 0.0050(6)
C00Y 0.0153(7) 0.0229(7) 0.0184(7) 0.0088(6) 0.0026(6) 0.0060(6)
C00Z 0.0192(7) 0.0228(8) 0.0198(7) 0.0087(6) 0.0027(6) 0.0082(6)
C010 0.0215(8) 0.0230(8) 0.0233(8) 0.0075(6) 0.0049(6) 0.0089(6)
C011 0.0211(8) 0.0215(7) 0.0172(7) 0.0062(6) 0.0045(6) 0.0075(6)
C012 0.0201(8) 0.0304(8) 0.0172(7) 0.0072(6) -0.0003(6) 0.0050(6)
C013 0.0195(7) 0.0229(8) 0.0184(7) 0.0088(6) 0.0035(6) 0.0083(6)
C014 0.0207(8) 0.0212(8) 0.0213(7) 0.0058(6) 0.0015(6) 0.0038(6)
C015 0.0262(8) 0.0180(7) 0.0245(8) 0.0064(6) 0.0024(6) 0.0076(6)
C016 0.0178(7) 0.0190(7) 0.0180(7) 0.0087(6) 0.0043(6) 0.0042(6)
C017 0.0219(8) 0.0262(8) 0.0220(7) 0.0096(6) 0.0033(6) 0.0025(6)
C018 0.0241(8) 0.0278(8) 0.0198(7) 0.0080(6) 0.0046(6) 0.0034(6)
C019 0.0200(8) 0.0217(8) 0.0223(7) 0.0056(6) 0.0023(6) 0.0033(6)
C01A 0.0196(8) 0.0272(8) 0.0321(9) 0.0094(7) 0.0138(7) 0.0034(6)
C01B 0.0194(8) 0.0253(8) 0.0285(8) 0.0105(7) 0.0056(6) 0.0038(6)
C01C 0.0222(8) 0.0196(7) 0.0135(7) 0.0045(6) -0.0028(6) 0.0037(6)
C01D 0.0178(7) 0.0195(7) 0.0142(7) 0.0064(6) 0.0011(5) 0.0015(6)
C01E 0.0272(9) 0.0384(9) 0.0186(8) 0.0106(7) 0.0002(6) 0.0033(7)
C01F 0.0213(8) 0.0286(8) 0.0296(8) 0.0123(7) 0.0031(7) 0.0039(6)
C01G 0.0161(7) 0.0260(8) 0.0268(8) 0.0095(7) 0.0081(6) 0.0038(6)
C01H 0.0238(8) 0.0291(8) 0.0256(8) 0.0126(7) 0.0052(6) 0.0085(6)
C01I 0.0335(9) 0.0321(9) 0.0189(8) 0.0073(7) 0.0006(7) 0.0131(7)
C01J 0.0322(9) 0.0262(8) 0.0240(8) 0.0133(7) -0.0017(7) -0.0004(7)
C01K 0.0295(9) 0.0285(8) 0.0310(9) 0.0160(7) 0.0102(7) 0.0093(7)
C01L 0.0246(8) 0.0272(8) 0.0253(8) 0.0089(7) 0.0062(7) 0.0111(6)
C01M 0.0267(8) 0.0382(9) 0.0252(8) 0.0177(7) 0.0028(7) 0.0086(7)
C01N 0.0218(8) 0.0357(9) 0.0342(9) 0.0168(7) 0.0136(7) 0.0086(7)
C01O 0.0290(8) 0.0237(8) 0.0172(7) 0.0029(6) 0.0021(6) 0.0009(6)
C01P 0.0280(9) 0.0275(8) 0.0258(8) 0.0072(7) -0.0003(7) 0.0110(7)
C01Q 0.0256(8) 0.0338(9) 0.0268(8) 0.0098(7) 0.0122(7) 0.0140(7)
C01R 0.0213(8) 0.0339(9) 0.0307(9) 0.0109(7) 0.0039(7) 0.0006(7)
C01S 0.0283(9) 0.0321(9) 0.0359(9) 0.0163(8) 0.0111(7) 0.0024(7)
B01T 0.0200(8) 0.0208(8) 0.0180(8) 0.0077(7) 0.0065(7) 0.0052(6)
C01U 0.0378(10) 0.0371(10) 0.0301(9) 0.0042(8) 0.0195(8) -0.0017(8)
B01V 0.0192(8) 0.0233(8) 0.0158(8) 0.0076(7) 0.0028(6) 0.0053(7)
C01W 0.0250(9) 0.0340(10) 0.0644(13) 0.0162(9) 0.0200(9) 0.0111(7)
B01X 0.0198(8) 0.0183(8) 0.0169(8) 0.0076(6) 0.0046(7) 0.0034(6)

loop_
_atom_type_symbol
_atom_type_description
_atom_type_scat_dispersion_real
_atom_type_scat_dispersion_imag
_atom_type_scat_source
C C 0.0181 0.0091 'International Tables Vol C Tables 4.2.6.8 and 6.1.1.4'
H H 0.0000 0.0000 'International Tables Vol C Tables 4.2.6.8 and 6.1.1.4'
B B 0.0090 0.0039 'International Tables Vol C Tables 4.2.6.8 and 6.1.1.4'
O O 0.0492 0.0322 'International Tables Vol C Tables 4.2.6.8 and 6.1.1.4'
S S 0.3331 0.5567 'International Tables Vol C Tables 4.2.6.8 and 6.1.1.4'

loop_
_geom_angle_atom_site_label_1
_geom_angle_atom_site_label_2
_geom_angle_atom_site_label_3
_geom_angle
C00F S01 C00Y 98.95(7)
C00H S02 C016 99.60(7)
C00Q S03 C00K 99.50(7)
B01X O004 C00N 107.08(11)
B01T O005 C013 107.36(11)
B01X O006 C01C 106.71(11)
B01T O007 C00V 106.67(11)
B01V O008 C01A 106.91(12)
C00D O009 C00P 118.59(11)
B01V O00A C01G 107.59(12)
C00G O00B C00S 119.72(11)
C00Z O00C C00L 119.83(12)
O009 C00D C00F 122.34(13)
O009 C00D C00W 116.84(13)
C00W C00D C00F 120.78(13)
C00J C00E H00E 119.3
C016 C00E H00E 119.3
C016 C00E C00J 121.31(13)
C00D C00F S01 121.01(11)
C01D C00F S01 120.01(11)
C01D C00F C00D 118.86(13)
O00B C00G C00H 123.49(13)
O00B C00G C019 115.22(13)
C019 C00G C00H 121.29(13)
C00G C00H S02 122.02(11)
C00G C00H C00R 118.55(13)
C00R C00H S02 119.42(11)
C00K C00I H00I 119.1
C00K C00I C00O 121.87(14)
C00O C00I H00I 119.1
C00E C00J C00T 118.10(13)
C00E C00J B01X 123.53(13)
C00T C00J B01X 118.29(13)
C00I C00K S03 118.75(11)
C00I C00K C00Z 118.83(14)
C00Z C00K S03 122.31(12)
O00C C00L C00Q 123.85(13)
C01H C00L O00C 115.62(14)
C01H C00L C00Q 120.51(14)
C00R C00M H00M 119.7
C012 C00M H00M 119.7
C012 C00M C00R 120.50(14)
O004 C00N C017 107.05(11)
O004 C00N C01C 102.85(11)
O004 C00N C01O 108.02(12)
C017 C00N C01C 112.49(12)
C01O C00N C017 111.14(12)
C01O C00N C01C 114.58(12)
C00I C00O C014 117.55(14)
C00I C00O B01T 120.67(13)
C014 C00O B01T 121.77(14)
C00Y C00P O009 122.65(13)
C01B C00P O009 116.26(13)
C01B C00P C00Y 121.05(14)
C00L C00Q S03 122.11(12)
C00L C00Q C018 119.13(14)
C018 C00Q S03 118.74(12)
C00H C00R H00R 119.9
C00M C00R C00H 120.10(14)
C00M C00R H00R 119.9
O00B C00S C016 123.53(13)
C00U C00S O00B 115.34(13)
C00U C00S C016 121.09(14)
C00J C00T H00T 119.5
C00U C00T C00J 121.09(14)
C00U C00T H00T 119.5
C00S C00U C00T 119.67(14)
C00S C00U H00U 120.2
C00T C00U H00U 120.2
O007 C00V C013 102.59(11)
O007 C00V C01F 106.41(12)
O007 C00V C01I 108.68(12)
C01F C00V C013 113.48(12)
C01F C00V C01I 110.74(13)
C01I C00V C013 114.21(13)
C00D C00W H00W 120.1
C011 C00W C00D 119.75(14)
C011 C00W H00W 120.1
C011 C00X B01V 122.09(13)
C01D C00X C011 118.04(13)
C01D C00X B01V 119.67(13)
C00P C00Y S01 120.47(11)
C00P C00Y C010 119.02(14)
C010 C00Y S01 120.50(12)
O00C C00Z C00K 123.38(14)
O00C C00Z C015 116.05(13)
C015 C00Z C00K 120.53(14)
C00Y C010 H010 120.0
C01Q C010 C00Y 120.00(14)
C01Q C010 H010 120.0
C00W C011 C00X 120.97(14)
C00W C011 H011 119.5
C00X C011 H011 119.5
C00M C012 H012 120.2
C019 C012 C00M 119.66(14)
C019 C012 H012 120.2
O005 C013 C00V 102.06(11)
O005 C013 C01K 106.39(12)
O005 C013 C01L 108.08(12)
C01K C013 C00V 113.82(12)
C01L C013 C00V 115.57(13)
C01L C013 C01K 110.06(13)
C00O C014 H014 119.3
C015 C014 C00O 121.35(14)
C015 C014 H014 119.3
C00Z C015 H015 120.1
C014 C015 C00Z 119.83(14)
C014 C015 H015 120.1
C00E C016 S02 119.72(11)
C00S C016 S02 121.65(11)
C00S C016 C00E 118.58(13)
C00N C017 H01P 109.5
C00N C017 H01R 109.5
C00N C017 H01S 109.5
H01P C017 H01R 109.5
H01P C017 H01S 109.5
H01R C017 H01S 109.5
C00Q C018 H018 119.8
C01E C018 C00Q 120.33(15)
C01E C018 H018 119.8
C00G C019 H019 120.1
C012 C019 C00G 119.86(14)
C012 C019 H019 120.1
O008 C01A C01G 102.85(11)
O008 C01A C01U 106.01(13)
O008 C01A C01W 108.04(13)
C01U C01A C01G 113.38(14)
C01W C01A C01G 114.79(14)
C01W C01A C01U 110.92(15)
C00P C01B H01B 120.2
C00P C01B C01N 119.53(15)
C01N C01B H01B 120.2
O006 C01C C00N 102.42(11)
O006 C01C C01J 106.37(12)
O006 C01C C01P 109.16(12)
C01J C01C C00N 113.60(12)
C01P C01C C00N 114.81(13)
C01P C01C C01J 109.82(13)
C00F C01D C00X 121.57(13)
C00F C01D H01D 119.2
C00X C01D H01D 119.2
C018 C01E H01 120.1
C01M C01E C018 119.89(15)
C01M C01E H01 120.1
C00V C01F H0AA 109.5
C00V C01F H 109.5
C00V C01F HA 109.5
H0AA C01F H 109.5
H0AA C01F HA 109.5
H C01F HA 109.5
O00A C01G C01A 102.65(11)
O00A C01G C01R 106.85(12)
O00A C01G C01S 107.42(13)
C01R C01G C01A 114.06(13)
C01S C01G C01A 115.33(13)
C01S C01G C01R 109.74(13)
C00L C01H H1AA 120.1
C00L C01H C01M 119.86(15)
C01M C01H H1AA 120.1
C00V C01I H2AA 109.5
C00V C01I HB 109.5
C00V C01I HC 109.5
H2AA C01I HB 109.5
H2AA C01I HC 109.5
HB C01I HC 109.5
C01C C01J H01T 109.5
C01C C01J H01U 109.5
C01C C01J H01V 109.5
H01T C01J H01U 109.5
H01T C01J H01V 109.5
H01U C01J H01V 109.5
C013 C01K H3AA 109.5
C013 C01K HD 109.5
C013 C01K HE 109.5
H3AA C01K HD 109.5
H3AA C01K HE 109.5
HD C01K HE 109.5
C013 C01L H4AA 109.5
C013 C01L HF 109.5
C013 C01L HG 109.5
H4AA C01L HF 109.5
H4AA C01L HG 109.5
HF C01L HG 109.5
C01E C01M C01H 120.25(15)
C01E C01M H5AA 119.9
C01H C01M H5AA 119.9
C01B C01N H01N 119.9
C01Q C01N C01B 120.11(15)
C01Q C01N H01N 119.9
C00N C01O H01W 109.5
C00N C01O H01X 109.5
C00N C01O H01Y 109.5
H01W C01O H01X 109.5
H01W C01O H01Y 109.5
H01X C01O H01Y 109.5
C01C C01P H01Z 109.5
C01C C01P HH 109.5
C01C C01P HI 109.5
H01Z C01P HH 109.5
H01Z C01P HI 109.5
HH C01P HI 109.5
C010 C01Q H01Q 119.9
C01N C01Q C010 120.27(15)
C01N C01Q H01Q 119.9
C01G C01R H01A 109.5
C01G C01R H01C 109.5
C01G C01R H01E 109.5
H01A C01R H01C 109.5
H01A C01R H01E 109.5
H01C C01R H01E 109.5
C01G C01S H01F 109.5
C01G C01S H01G 109.5
C01G C01S H01H 109.5
H01F C01S H01G 109.5
H01F C01S H01H 109.5
H01G C01S H01H 109.5
O005 B01T O007 113.57(13)
O005 B01T C00O 122.39(14)
O007 B01T C00O 124.03(13)
C01A C01U H01I 109.5
C01A C01U H01J 109.5
C01A C01U H01K 109.5
H01I C01U H01J 109.5
H01I C01U H01K 109.5
H01J C01U H01K 109.5
O008 B01V O00A 114.23(13)
O008 B01V C00X 123.67(14)
O00A B01V C00X 122.04(14)
C01A C01W H01L 109.5
C01A C01W H01M 109.5
C01A C01W H01O 109.5
H01L C01W H01M 109.5
H01L C01W H01O 109.5
H01M C01W H01O 109.5
O004 B01X O006 113.77(13)
O004 B01X C00J 125.32(14)
O006 B01X C00J 120.87(13)

loop_
_geom_bond_atom_site_label_1
_geom_bond_atom_site_label_2
_geom_bond_distance
S01 C00F 1.7655(14)
S01 C00Y 1.7688(15)
S02 C00H 1.7652(15)
S02 C016 1.7677(15)
S03 C00K 1.7617(15)
S03 C00Q 1.7609(15)
O004 C00N 1.4638(17)
O004 B01X 1.368(2)
O005 C013 1.4607(17)
O005 B01T 1.3700(19)
O006 C01C 1.4635(17)
O006 B01X 1.3712(19)
O007 C00V 1.4657(17)
O007 B01T 1.371(2)
O008 C01A 1.4698(18)
O008 B01V 1.365(2)
O009 C00D 1.3827(17)
O009 C00P 1.3936(17)
O00A C01G 1.4658(17)
O00A B01V 1.366(2)
O00B C00G 1.3817(18)
O00B C00S 1.3818(18)
O00C C00L 1.3858(18)
O00C C00Z 1.3842(18)
C00D C00F 1.392(2)
C00D C00W 1.386(2)
C00E H00E 0.9300
C00E C00J 1.400(2)
C00E C016 1.395(2)
C00F C01D 1.387(2)
C00G C00H 1.389(2)
C00G C019 1.383(2)
C00H C00R 1.395(2)
C00I H00I 0.9300
C00I C00K 1.388(2)
C00I C00O 1.397(2)
C00J C00T 1.401(2)
C00J B01X 1.555(2)
C00K C00Z 1.396(2)
C00L C00Q 1.391(2)
C00L C01H 1.384(2)
C00M H00M 0.9300
C00M C00R 1.390(2)
C00M C012 1.385(2)
C00N C017 1.523(2)
C00N C01C 1.561(2)
C00N C01O 1.517(2)
C00O C014 1.404(2)
C00O B01T 1.547(2)
C00P C00Y 1.392(2)
C00P C01B 1.381(2)
C00Q C018 1.397(2)
C00R H00R 0.9300
C00S C00U 1.381(2)
C00S C016 1.394(2)
C00T H00T 0.9300
C00T C00U 1.383(2)
C00U H00U 0.9300
C00V C013 1.567(2)
C00V C01F 1.517(2)
C00V C01I 1.518(2)
C00W H00W 0.9300
C00W C011 1.383(2)
C00X C011 1.401(2)
C00X C01D 1.400(2)
C00X B01V 1.555(2)
C00Y C010 1.397(2)
C00Z C015 1.385(2)
C010 H010 0.9300
C010 C01Q 1.387(2)
C011 H011 0.9300
C012 H012 0.9300
C012 C019 1.383(2)
C013 C01K 1.522(2)
C013 C01L 1.518(2)
C014 H014 0.9300
C014 C015 1.380(2)
C015 H015 0.9300
C017 H01P 0.9600
C017 H01R 0.9600
C017 H01S 0.9600
C018 H018 0.9300
C018 C01E 1.385(2)
C019 H019 0.9300
C01A C01G 1.571(2)
C01A C01U 1.522(2)
C01A C01W 1.515(2)
C01B H01B 0.9300
C01B C01N 1.390(2)
C01C C01J 1.521(2)
C01C C01P 1.516(2)
C01D H01D 0.9300
C01E H01 0.9300
C01E C01M 1.384(2)
C01F H0AA 0.9600
C01F H 0.9600
C01F HA 0.9600
C01G C01R 1.520(2)
C01G C01S 1.520(2)
C01H H1AA 0.9300
C01H C01M 1.387(2)
C01I H2AA 0.9600
C01I HB 0.9600
C01I HC 0.9600
C01J H01T 0.9600
C01J H01U 0.9600
C01J H01V 0.9600
C01K H3AA 0.9600
C01K HD 0.9600
C01K HE 0.9600
C01L H4AA 0.9600
C01L HF 0.9600
C01L HG 0.9600
C01M H5AA 0.9300
C01N H01N 0.9300
C01N C01Q 1.386(2)
C01O H01W 0.9600
C01O H01X 0.9600
C01O H01Y 0.9600
C01P H01Z 0.9600
C01P HH 0.9600
C01P HI 0.9600
C01Q H01Q 0.9300
C01R H01A 0.9600
C01R H01C 0.9600
C01R H01E 0.9600
C01S H01F 0.9600
C01S H01G 0.9600
C01S H01H 0.9600
C01U H01I 0.9600
C01U H01J 0.9600
C01U H01K 0.9600
C01W H01L 0.9600
C01W H01M 0.9600
C01W H01O 0.9600
